data_1572618
loop_
_publ_author_name
'Haridas, V.'
'Maurya, Govind P.'
'Dutta, Souvik'

_publ_section_title
;
 Designer pseudopeptides: autofluorescent polygonal tubes <i>via</i>
 Phe-zipper and triple helix.
;
_journal_issue 41
_journal_name_full 'Chemical science'
_journal_page_first 16908
_journal_page_last 16916
_journal_paper_doi 10.1039/d4sc04023f
_journal_volume 15
_journal_year 2024
_chemical_absolute_configuration S
_chemical_formula_moiety 'C26 H27 N3 O4'
_chemical_formula_sum 'C26 H27 N3 O4'
_chemical_formula_weight 445.51
_chemical_name_common MUFFO
_chemical_name_systematic MUFFO
_space_group_crystal_system hexagonal
_space_group_IT_number 170
_space_group_name_Hall 'P 65'
_space_group_name_H-M_alt 'P 65'
_atom_sites_solution_hydrogens geom
_audit_creation_method SHELXL-2019/1
_audit_update_record
;
2024-05-10 deposited with the CCDC.	2024-09-18 downloaded from the CCDC.
;
_cell_angle_alpha 90
_cell_angle_beta 90
_cell_angle_gamma 120
_cell_formula_units_Z 6
_cell_length_a 12.7958(3)
_cell_length_b 12.7958(3)
_cell_length_c 26.2968(12)
_cell_measurement_reflns_used 9688
_cell_measurement_temperature 150(2)
_cell_measurement_theta_max 23.16
_cell_measurement_theta_min 2.40
_cell_volume 3728.8(2)
_computing_structure_refinement 'SHELXL-2019/1 (Sheldrick, 2019)'
_diffrn_ambient_temperature 150(2)
_diffrn_measured_fraction_theta_full 0.998
_diffrn_measured_fraction_theta_max 0.998
_diffrn_measurement_device_type 'Bruker APEX-II CCD'
_diffrn_measurement_method '\f and \w scans'
_diffrn_radiation_type MoK\a
_diffrn_radiation_wavelength 0.71073
_diffrn_reflns_av_R_equivalents 0.0811
_diffrn_reflns_av_unetI/netI 0.0216
_diffrn_reflns_Laue_measured_fraction_full 0.998
_diffrn_reflns_Laue_measured_fraction_max 0.998
_diffrn_reflns_limit_h_max 16
_diffrn_reflns_limit_h_min -16
_diffrn_reflns_limit_k_max 16
_diffrn_reflns_limit_k_min -16
_diffrn_reflns_limit_l_max 32
_diffrn_reflns_limit_l_min -32
_diffrn_reflns_number 166845
_diffrn_reflns_point_group_measured_fraction_full 0.998
_diffrn_reflns_point_group_measured_fraction_max 0.999
_diffrn_reflns_theta_full 25.242
_diffrn_reflns_theta_max 26.384
_diffrn_reflns_theta_min 1.994
_exptl_absorpt_coefficient_mu 0.081
_exptl_crystal_density_diffrn 1.190
_exptl_crystal_description unk
_exptl_crystal_F_000 1416
_refine_diff_density_max 0.226
_refine_diff_density_min -0.153
_refine_diff_density_rms 0.029
_refine_ls_abs_structure_details
;
 Flack x determined using 2113 quotients [(I+)-(I-)]/[(I+)+(I-)]
 (Parsons, Flack and Wagner, Acta Cryst. B69 (2013) 249-259).
;
_refine_ls_abs_structure_Flack 0.1(3)
_refine_ls_extinction_method none
_refine_ls_goodness_of_fit_ref 1.057
_refine_ls_hydrogen_treatment constr
_refine_ls_matrix_type full
_refine_ls_number_parameters 299
_refine_ls_number_reflns 5074
_refine_ls_number_restraints 1
_refine_ls_restrained_S_all 1.056
_refine_ls_R_factor_all 0.0385
_refine_ls_R_factor_gt 0.0331
_refine_ls_shift/su_max 0.000
_refine_ls_shift/su_mean 0.000
_refine_ls_structure_factor_coef Fsqd
_refine_ls_weighting_details 'w=1/[\s^2^(Fo^2^)+(0.0401P)^2^+0.5535P] where P=(Fo^2^+2Fc^2^)/3'
_refine_ls_weighting_scheme calc
_refine_ls_wR_factor_gt 0.0791
_refine_ls_wR_factor_ref 0.0830
_reflns_Friedel_coverage 0.957
_reflns_Friedel_fraction_full 0.999
_reflns_Friedel_fraction_max 0.999
_reflns_number_gt 4665
_reflns_number_total 5074
_reflns_threshold_expression 'I > 2\s(I)'
_cod_data_source_file d4sc04023f2.cif
_cod_data_source_block FFUrea
_cod_depositor_comments 'Adding full bibliography for 1572616--1572618.cif.'
_cod_database_code 1572618
_shelx_shelxl_version_number 2019/1
_shelx_space_group_comment
;
The symmetry employed for this shelxl refinement is uniquely defined
by the following loop, which should always be used as a source of
symmetry information in preference to the above space-group names.
They are only intended as comments.
;

loop_
_space_group_symop_operation_xyz
'x, y, z'
'-y, x-y, z+2/3'
'-x+y, -x, z+1/3'
'-x, -y, z+1/2'
'y, -x+y, z+1/6'
'x-y, x, z+5/6'

loop_
_atom_site_label
_atom_site_type_symbol
_atom_site_fract_x
_atom_site_fract_y
_atom_site_fract_z
_atom_site_U_iso_or_equiv
_atom_site_adp_type
_atom_site_occupancy
_atom_site_site_symmetry_order
_atom_site_calc_flag
_atom_site_refinement_flags_posn
_atom_site_refinement_flags_adp
_atom_site_refinement_flags_occupancy
_atom_site_disorder_assembly
_atom_site_disorder_group
O1 O 0.47309(16) 1.28620(18) 0.54061(7) 0.0490(5) Uani 1 1 d . . . . .
O2 O 0.38026(18) 1.38936(17) 0.52022(9) 0.0626(6) Uani 1 1 d . . . . .
O3 O 0.18286(15) 1.11509(16) 0.56586(6) 0.0420(4) Uani 1 1 d . . . . .
O4 O -0.04241(15) 0.86801(14) 0.49654(5) 0.0351(3) Uani 1 1 d . . . . .
N1 N -0.07172(16) 0.97951(15) 0.55554(6) 0.0290(4) Uani 1 1 d . . . . .
H1 H -0.111299 0.979484 0.582906 0.035 Uiso 1 1 calc R U . . .
N2 N 0.19131(16) 1.16269(17) 0.48330(6) 0.0321(4) Uani 1 1 d . . . . .
H2 H 0.152560 1.166733 0.456404 0.038 Uiso 1 1 calc R U . . .
N3 N -0.12503(17) 0.78492(15) 0.57354(6) 0.0327(4) Uani 1 1 d . . . . .
H3 H -0.157681 0.796373 0.600887 0.039 Uiso 1 1 calc R U . . .
C1 C 0.4872(2) 1.2750(2) 0.41318(8) 0.0380(5) Uani 1 1 d . . . . .
C2 C 0.5114(3) 1.1874(3) 0.39582(10) 0.0550(7) Uani 1 1 d . . . . .
H2A H 0.447768 1.106376 0.392217 0.066 Uiso 1 1 calc R U . . .
C3 C 0.6282(4) 1.2179(4) 0.38374(13) 0.0745(10) Uani 1 1 d . . . . .
H3A H 0.644583 1.157340 0.371951 0.089 Uiso 1 1 calc R U . . .
C4 C 0.7208(3) 1.3343(5) 0.38853(13) 0.0782(12) Uani 1 1 d . . . . .
H4 H 0.800905 1.354347 0.380066 0.094 Uiso 1 1 calc R U . . .
C5 C 0.6975(3) 1.4224(4) 0.40565(12) 0.0687(9) Uani 1 1 d . . . . .
H5 H 0.761377 1.503407 0.408759 0.082 Uiso 1 1 calc R U . . .
C6 C 0.5808(2) 1.3924(3) 0.41833(9) 0.0488(6) Uani 1 1 d . . . . .
H6 H 0.564957 1.452951 0.430638 0.059 Uiso 1 1 calc R U . . .
C7 C 0.3587(2) 1.2407(2) 0.42441(9) 0.0406(5) Uani 1 1 d . . . . .
H7A H 0.304901 1.174499 0.401234 0.049 Uiso 1 1 calc R U . . .
H7B H 0.348255 1.310808 0.416924 0.049 Uiso 1 1 calc R U . . .
C8 C 0.31880(19) 1.2003(2) 0.47938(8) 0.0305(4) Uani 1 1 d . . . . .
H8 H 0.330496 1.130570 0.487637 0.037 Uiso 1 1 calc R U . . .
C9 C 0.3917(2) 1.3027(2) 0.51590(9) 0.0371(5) Uani 1 1 d . . . . .
C10 C 0.5499(3) 1.3824(4) 0.57549(14) 0.0843(12) Uani 1 1 d . . . . .
H10A H 0.607068 1.362874 0.591678 0.127 Uiso 1 1 calc R U . . .
H10B H 0.500025 1.390776 0.601629 0.127 Uiso 1 1 calc R U . . .
H10C H 0.594535 1.458361 0.556690 0.127 Uiso 1 1 calc R U . . .
C11 C 0.13287(19) 1.12231(17) 0.52703(8) 0.0294(4) Uani 1 1 d . . . . .
C12 C 0.00066(18) 1.09024(18) 0.52726(8) 0.0286(4) Uani 1 1 d . . . . .
H12 H -0.029451 1.079021 0.491457 0.034 Uiso 1 1 calc R U . . .
C13 C -0.07767(19) 0.87594(18) 0.53928(7) 0.0276(4) Uani 1 1 d . . . . .
C14 C -0.1277(2) 0.67323(18) 0.57010(8) 0.0314(4) Uani 1 1 d . . . . .
C15 C -0.1271(2) 0.6187(2) 0.61558(8) 0.0377(5) Uani 1 1 d . . . . .
H15 H -0.124970 0.656559 0.646936 0.045 Uiso 1 1 calc R U . . .
C16 C -0.1296(2) 0.5094(2) 0.61551(9) 0.0451(6) Uani 1 1 d . . . . .
H16 H -0.129424 0.472332 0.646767 0.054 Uiso 1 1 calc R U . . .
C17 C -0.1325(3) 0.4543(2) 0.57012(10) 0.0465(6) Uani 1 1 d . . . . .
H17 H -0.132816 0.379890 0.570022 0.056 Uiso 1 1 calc R U . . .
C18 C -0.1348(3) 0.5074(2) 0.52489(10) 0.0476(6) Uani 1 1 d . . . . .
H18 H -0.137864 0.468524 0.493684 0.057 Uiso 1 1 calc R U . . .
C19 C -0.1328(2) 0.6172(2) 0.52428(9) 0.0405(5) Uani 1 1 d . . . . .
H19 H -0.134944 0.653154 0.492980 0.049 Uiso 1 1 calc R U . . .
C20 C -0.0089(2) 1.19370(19) 0.55186(8) 0.0338(5) Uani 1 1 d . . . . .
H20A H 0.026610 1.208396 0.586382 0.041 Uiso 1 1 calc R U . . .
H20B H 0.039106 1.268028 0.531645 0.041 Uiso 1 1 calc R U . . .
C21 C -0.1366(2) 1.16901(18) 0.55573(9) 0.0334(5) Uani 1 1 d . . . . .
C22 C -0.1957(2) 1.1423(2) 0.60210(10) 0.0451(6) Uani 1 1 d . . . . .
H22 H -0.156078 1.137471 0.631799 0.054 Uiso 1 1 calc R U . . .
C23 C -0.3134(3) 1.1224(3) 0.60554(14) 0.0617(8) Uani 1 1 d . . . . .
H23 H -0.353598 1.103732 0.637437 0.074 Uiso 1 1 calc R U . . .
C24 C -0.3705(3) 1.1298(3) 0.56276(16) 0.0674(9) Uani 1 1 d . . . . .
H24 H -0.450130 1.117165 0.565192 0.081 Uiso 1 1 calc R U . . .
C25 C -0.3138(3) 1.1553(3) 0.51664(14) 0.0606(8) Uani 1 1 d . . . . .
H25 H -0.354452 1.159442 0.487137 0.073 Uiso 1 1 calc R U . . .
C26 C -0.1970(2) 1.1753(2) 0.51271(10) 0.0438(6) Uani 1 1 d . . . . .
H26 H -0.157983 1.193259 0.480545 0.053 Uiso 1 1 calc R U . . .

loop_
_atom_site_aniso_label
_atom_site_aniso_U_11
_atom_site_aniso_U_22
_atom_site_aniso_U_33
_atom_site_aniso_U_23
_atom_site_aniso_U_13
_atom_site_aniso_U_12
O1 0.0411(9) 0.0727(12) 0.0420(10) -0.0143(8) -0.0141(7) 0.0351(9)
O2 0.0636(12) 0.0523(11) 0.0830(15) -0.0240(11) -0.0162(11) 0.0373(10)
O3 0.0438(9) 0.0619(11) 0.0275(8) 0.0134(7) 0.0025(7) 0.0319(8)
O4 0.0530(10) 0.0366(8) 0.0217(7) 0.0031(6) 0.0085(7) 0.0269(8)
N1 0.0379(9) 0.0287(9) 0.0229(8) 0.0018(6) 0.0074(7) 0.0185(8)
N2 0.0317(9) 0.0398(10) 0.0245(9) 0.0065(7) 0.0010(7) 0.0177(8)
N3 0.0493(11) 0.0271(9) 0.0208(8) 0.0011(7) 0.0083(7) 0.0185(8)
C1 0.0378(12) 0.0537(14) 0.0225(10) 0.0057(9) 0.0035(9) 0.0230(11)
C2 0.0655(18) 0.0679(18) 0.0424(14) 0.0046(13) 0.0067(13) 0.0416(15)
C3 0.086(3) 0.119(3) 0.0530(18) 0.0096(19) 0.0158(17) 0.077(3)
C4 0.0490(18) 0.152(4) 0.0469(17) 0.016(2) 0.0130(14) 0.060(2)
C5 0.0389(15) 0.096(2) 0.0438(15) 0.0075(16) 0.0018(12) 0.0132(16)
C6 0.0425(14) 0.0604(16) 0.0345(13) -0.0010(12) 0.0007(10) 0.0191(12)
C7 0.0356(12) 0.0537(14) 0.0288(11) 0.0091(10) 0.0026(9) 0.0196(11)
C8 0.0335(11) 0.0347(11) 0.0264(10) 0.0032(8) 0.0010(8) 0.0194(9)
C9 0.0357(11) 0.0446(13) 0.0346(12) -0.0049(10) -0.0011(9) 0.0227(10)
C10 0.0595(19) 0.121(3) 0.072(2) -0.049(2) -0.0324(17) 0.045(2)
C11 0.0373(11) 0.0297(10) 0.0242(10) 0.0039(8) 0.0016(9) 0.0191(9)
C12 0.0338(10) 0.0282(10) 0.0247(10) 0.0040(8) 0.0012(8) 0.0161(9)
C13 0.0316(10) 0.0318(10) 0.0220(10) 0.0001(8) 0.0012(8) 0.0178(9)
C14 0.0387(11) 0.0247(10) 0.0263(10) 0.0010(8) 0.0031(8) 0.0126(9)
C15 0.0506(14) 0.0319(11) 0.0262(11) 0.0026(9) 0.0034(9) 0.0173(10)
C16 0.0618(16) 0.0348(12) 0.0392(13) 0.0082(10) 0.0026(12) 0.0245(12)
C17 0.0622(16) 0.0275(11) 0.0504(15) 0.0000(10) -0.0009(12) 0.0229(11)
C18 0.0694(17) 0.0343(12) 0.0389(13) -0.0103(10) -0.0035(12) 0.0258(12)
C19 0.0586(14) 0.0327(11) 0.0275(11) -0.0033(9) -0.0027(10) 0.0209(11)
C20 0.0365(12) 0.0284(10) 0.0367(12) -0.0024(8) -0.0038(9) 0.0164(9)
C21 0.0390(12) 0.0241(10) 0.0407(12) -0.0050(9) -0.0049(9) 0.0185(9)
C22 0.0502(14) 0.0408(13) 0.0492(15) 0.0047(11) 0.0054(11) 0.0264(12)
C23 0.0548(17) 0.0501(16) 0.084(2) 0.0110(15) 0.0238(16) 0.0287(14)
C24 0.0410(15) 0.0518(17) 0.115(3) 0.0042(18) -0.0016(17) 0.0271(14)
C25 0.0521(16) 0.0514(15) 0.084(2) -0.0121(15) -0.0279(16) 0.0303(14)
C26 0.0514(14) 0.0376(12) 0.0476(14) -0.0083(10) -0.0121(11) 0.0262(11)

loop_
_atom_type_symbol
_atom_type_description
_atom_type_scat_dispersion_real
_atom_type_scat_dispersion_imag
_atom_type_scat_source
C C 0.0033 0.0016 'International Tables Vol C Tables 4.2.6.8 and 6.1.1.4'
H H 0.0000 0.0000 'International Tables Vol C Tables 4.2.6.8 and 6.1.1.4'
N N 0.0061 0.0033 'International Tables Vol C Tables 4.2.6.8 and 6.1.1.4'
O O 0.0106 0.0060 'International Tables Vol C Tables 4.2.6.8 and 6.1.1.4'

loop_
_geom_angle_atom_site_label_1
_geom_angle_atom_site_label_2
_geom_angle_atom_site_label_3
_geom_angle
_geom_angle_site_symmetry_1
_geom_angle_site_symmetry_3
_geom_angle_publ_flag
C9 O1 C10 115.2(2) . . ?
C13 N1 C12 119.25(16) . . ?
C11 N2 C8 120.68(18) . . ?
C13 N3 C14 126.95(17) . . ?
C2 C1 C6 119.4(2) . . ?
C2 C1 C7 118.9(2) . . ?
C6 C1 C7 121.6(2) . . ?
C3 C2 C1 119.8(3) . . ?
C4 C3 C2 120.8(3) . . ?
C3 C4 C5 119.8(3) . . ?
C4 C5 C6 119.8(3) . . ?
C1 C6 C5 120.4(3) . . ?
C1 C7 C8 114.47(18) . . ?
N2 C8 C9 110.23(17) . . ?
N2 C8 C7 107.90(17) . . ?
C9 C8 C7 110.44(19) . . ?
O2 C9 O1 124.8(2) . . ?
O2 C9 C8 123.7(2) . . ?
O1 C9 C8 111.43(19) . . ?
O3 C11 N2 122.3(2) . . ?
O3 C11 C12 121.53(18) . . ?
N2 C11 C12 116.12(18) . . ?
N1 C12 C11 110.15(16) . . ?
N1 C12 C20 109.85(17) . . ?
C11 C12 C20 108.97(17) . . ?
O4 C13 N3 124.10(18) . . ?
O4 C13 N1 121.50(18) . . ?
N3 C13 N1 114.39(17) . . ?
C15 C14 C19 120.0(2) . . ?
C15 C14 N3 116.73(19) . . ?
C19 C14 N3 123.27(19) . . ?
C16 C15 C14 120.3(2) . . ?
C17 C16 C15 120.0(2) . . ?
C18 C17 C16 119.8(2) . . ?
C17 C18 C19 120.9(2) . . ?
C14 C19 C18 118.9(2) . . ?
C21 C20 C12 113.22(17) . . ?
C22 C21 C26 118.6(2) . . ?
C22 C21 C20 120.9(2) . . ?
C26 C21 C20 120.5(2) . . ?
C21 C22 C23 120.5(3) . . ?
C24 C23 C22 119.8(3) . . ?
C25 C24 C23 120.4(3) . . ?
C24 C25 C26 120.3(3) . . ?
C25 C26 C21 120.4(3) . . ?

loop_
_geom_bond_atom_site_label_1
_geom_bond_atom_site_label_2
_geom_bond_distance
_geom_bond_site_symmetry_2
_geom_bond_publ_flag
O1 C9 1.331(3) . ?
O1 C10 1.454(4) . ?
O2 C9 1.194(3) . ?
O3 C11 1.233(3) . ?
O4 C13 1.234(2) . ?
N1 C13 1.358(3) . ?
N1 C12 1.451(3) . ?
N2 C11 1.328(3) . ?
N2 C8 1.455(3) . ?
N3 C13 1.353(3) . ?
N3 C14 1.415(3) . ?
C1 C2 1.381(4) . ?
C1 C6 1.382(4) . ?
C1 C7 1.505(3) . ?
C2 C3 1.380(4) . ?
C3 C4 1.369(6) . ?
C4 C5 1.377(6) . ?
C5 C6 1.384(4) . ?
C7 C8 1.534(3) . ?
C8 C9 1.512(3) . ?
C11 C12 1.528(3) . ?
C12 C20 1.532(3) . ?
C14 C15 1.387(3) . ?
C14 C19 1.387(3) . ?
C15 C16 1.382(3) . ?
C16 C17 1.378(4) . ?
C17 C18 1.377(4) . ?
C18 C19 1.393(3) . ?
C20 C21 1.505(3) . ?
C21 C22 1.385(3) . ?
C21 C26 1.395(3) . ?
C22 C23 1.399(4) . ?
C23 C24 1.371(5) . ?
C24 C25 1.367(5) . ?
C25 C26 1.389(4) . ?
